data_7227473
loop_
_publ_author_name
'Yao, Chao'
'Chen, Xiaolong'
'He, Yaowu'
'Guo, Yitong'
'Murtaza, Imran'
'Meng, Hong'

_publ_section_title
;
 Design and characterization of methoxy modified organic semiconductors
 based on phenyl[1]benzothieno[3,2-b][1]benzothiophene
;
_journal_issue 9
_journal_name_full 'RSC Adv.'
_journal_page_first 5514
_journal_paper_doi 10.1039/C6RA28074A
_journal_volume 7
_journal_year 2017
_chemical_formula_sum 'C2.38 H1.7 O0.17 S0.17'
_chemical_formula_weight 38.52
_space_group_crystal_system orthorhombic
_space_group_IT_number 61
_space_group_name_Hall '-P 2ac 2ab'
_space_group_name_H-M_alt 'P b c a'
_symmetry_space_group_name_Hall '-P 2ac 2ab'
_symmetry_space_group_name_H-M 'P b c a'
_atom_sites_solution_hydrogens geom
_audit_creation_method SHELXL-2014/7
_audit_update_record
;
2016-11-21 deposited with the CCDC.
2017-01-03 downloaded from the CCDC.
;
_cell_angle_alpha 90
_cell_angle_beta 90
_cell_angle_gamma 90
_cell_formula_units_Z 47
_cell_length_a 7.5863(5)
_cell_length_b 6.0552(4)
_cell_length_c 46.173(3)
_cell_measurement_temperature 299(2)
_cell_volume 2121.0(2)
_computing_structure_refinement 'SHELXL-2014/7 (Sheldrick, 2014)'
_diffrn_ambient_temperature 299(2)
_diffrn_measured_fraction_theta_full 0.998
_diffrn_measured_fraction_theta_max 0.997
_diffrn_radiation_type CuK\a
_diffrn_radiation_wavelength 1.54178
_diffrn_reflns_av_R_equivalents 0.0417
_diffrn_reflns_av_unetI/netI 0.0205
_diffrn_reflns_Laue_measured_fraction_full 0.998
_diffrn_reflns_Laue_measured_fraction_max 0.997
_diffrn_reflns_limit_h_max 9
_diffrn_reflns_limit_h_min -8
_diffrn_reflns_limit_k_max 7
_diffrn_reflns_limit_k_min -5
_diffrn_reflns_limit_l_max 55
_diffrn_reflns_limit_l_min -55
_diffrn_reflns_number 23574
_diffrn_reflns_point_group_measured_fraction_full 0.998
_diffrn_reflns_point_group_measured_fraction_max 0.997
_diffrn_reflns_theta_full 67.679
_diffrn_reflns_theta_max 68.329
_diffrn_reflns_theta_min 3.829
_exptl_absorpt_coefficient_mu 2.466
_exptl_crystal_density_diffrn 1.417
_exptl_crystal_F_000 944
_exptl_crystal_size_max 0.100
_exptl_crystal_size_mid 0.100
_exptl_crystal_size_min 0.100
_refine_diff_density_max 0.287
_refine_diff_density_min -0.256
_refine_diff_density_rms 0.061
_refine_ls_extinction_method none
_refine_ls_goodness_of_fit_ref 1.159
_refine_ls_hydrogen_treatment constr
_refine_ls_matrix_type full
_refine_ls_number_parameters 146
_refine_ls_number_reflns 1946
_refine_ls_number_restraints 0
_refine_ls_restrained_S_all 1.159
_refine_ls_R_factor_all 0.0624
_refine_ls_R_factor_gt 0.0525
_refine_ls_shift/su_max 0.001
_refine_ls_shift/su_mean 0.000
_refine_ls_structure_factor_coef Fsqd
_refine_ls_weighting_details 'w=1/[\s^2^(Fo^2^)+(0.0382P)^2^+4.6206P] where P=(Fo^2^+2Fc^2^)/3'
_refine_ls_weighting_scheme calc
_refine_ls_wR_factor_gt 0.1351
_refine_ls_wR_factor_ref 0.1395
_reflns_Friedel_coverage 0.000
_reflns_number_gt 1662
_reflns_number_total 1946
_reflns_threshold_expression 'I > 2\s(I)'
_cod_data_source_file c6ra28074a2.cif
_cod_data_source_block pbca
_cod_original_formula_sum 'C2.38 H1.70 O0.17 S0.17'
_cod_database_code 7227473
_shelx_shelxl_version_number 2014/7
_shelx_space_group_comment
;
The symmetry employed for this shelxl refinement is uniquely defined
by the following loop, which should always be used as a source of
symmetry information in preference to the above space-group names.
They are only intended as comments.
;
_shelx_estimated_absorpt_t_min 0.791
_shelx_estimated_absorpt_t_max 0.791

loop_
_space_group_symop_operation_xyz
'x, y, z'
'-x+1/2, -y, z+1/2'
'-x, y+1/2, -z+1/2'
'x+1/2, -y+1/2, -z'
'-x, -y, -z'
'x-1/2, y, -z-1/2'
'x, -y-1/2, z-1/2'
'-x-1/2, y-1/2, z'

loop_
_atom_site_label
_atom_site_type_symbol
_atom_site_fract_x
_atom_site_fract_y
_atom_site_fract_z
_atom_site_U_iso_or_equiv
_atom_site_adp_type
_atom_site_occupancy
_atom_site_site_symmetry_order
_atom_site_calc_flag
_atom_site_refinement_flags_posn
_atom_site_refinement_flags_adp
S1 S 0.60240(11) 0.79058(14) 0.48221(2) 0.0346(3) Uani 1 1 d . .
C1 C 0.4186(8) 0.0229(9) 0.72461(9) 0.0821(17) Uani 1 1 d . .
H1A H 0.4352 0.0047 0.7451 0.123 Uiso 1 1 calc R U
H1B H 0.4624 -0.1050 0.7147 0.123 Uiso 1 1 calc R U
H1C H 0.2952 0.0405 0.7206 0.123 Uiso 1 1 calc R U
C3 C 0.5955(5) 0.4508(7) 0.67767(7) 0.0460(9) Uani 1 1 d . .
H3 H 0.6587 0.5317 0.6913 0.055 Uiso 1 1 calc R U
C2 C 0.5009(5) 0.2659(6) 0.68627(7) 0.0413(8) Uani 1 1 d . .
O2 O 0.5115(4) 0.2130(5) 0.71506(5) 0.0611(8) Uani 1 1 d . .
C4 C 0.5961(5) 0.5145(6) 0.64911(7) 0.0412(8) Uani 1 1 d . .
H4 H 0.6632 0.6361 0.6437 0.049 Uiso 1 1 calc R U
C5 C 0.4994(4) 0.4032(5) 0.62800(7) 0.0317(7) Uani 1 1 d . .
C6 C 0.4026(5) 0.2219(6) 0.63749(7) 0.0434(9) Uani 1 1 d . .
H6 H 0.3356 0.1439 0.6241 0.052 Uiso 1 1 calc R U
C7 C 0.4021(5) 0.1525(7) 0.66618(7) 0.0480(10) Uani 1 1 d . .
H7 H 0.3356 0.0307 0.6717 0.058 Uiso 1 1 calc R U
C8 C 0.5032(4) 0.4675(5) 0.59695(6) 0.0296(7) Uani 1 1 d . .
C9 C 0.5718(4) 0.6736(6) 0.58790(7) 0.0344(7) Uani 1 1 d . .
H9 H 0.6096 0.7740 0.6018 0.041 Uiso 1 1 calc R U
C10 C 0.5842(4) 0.7299(5) 0.55917(7) 0.0331(7) Uani 1 1 d . .
H10 H 0.6292 0.8670 0.5539 0.040 Uiso 1 1 calc R U
C11 C 0.5292(4) 0.5812(5) 0.53767(6) 0.0278(7) Uani 1 1 d . .
C12 C 0.4578(4) 0.3783(5) 0.54668(7) 0.0294(7) Uani 1 1 d . .
C13 C 0.4451(4) 0.3227(5) 0.57570(6) 0.0314(7) Uani 1 1 d . .
H13 H 0.3971 0.1872 0.5810 0.038 Uiso 1 1 calc R U
C14 C 0.5320(4) 0.5919(5) 0.50669(6) 0.0291(7) Uani 1 1 d . .

loop_
_atom_site_aniso_label
_atom_site_aniso_U_11
_atom_site_aniso_U_22
_atom_site_aniso_U_33
_atom_site_aniso_U_23
_atom_site_aniso_U_13
_atom_site_aniso_U_12
S1 0.0414(5) 0.0315(4) 0.0310(4) -0.0019(3) 0.0015(3) -0.0088(4)
C1 0.125(5) 0.074(3) 0.047(2) 0.022(2) -0.001(3) -0.017(3)
C3 0.054(2) 0.048(2) 0.0352(18) -0.0065(17) -0.0060(16) -0.0072(19)
C2 0.047(2) 0.046(2) 0.0309(17) 0.0013(15) -0.0006(15) 0.0000(17)
O2 0.085(2) 0.0666(19) 0.0312(13) 0.0071(13) -0.0043(13) -0.0116(17)
C4 0.045(2) 0.040(2) 0.0387(18) -0.0012(15) -0.0015(15) -0.0068(17)
C5 0.0264(16) 0.0341(18) 0.0347(16) -0.0019(14) 0.0002(13) 0.0032(14)
C6 0.050(2) 0.046(2) 0.0343(17) -0.0006(16) -0.0036(15) -0.0136(18)
C7 0.055(2) 0.050(2) 0.0385(19) 0.0037(17) 0.0017(17) -0.0156(19)
C8 0.0242(15) 0.0308(17) 0.0338(16) -0.0014(13) 0.0002(13) 0.0016(13)
C9 0.0357(18) 0.0325(18) 0.0349(17) -0.0047(14) -0.0028(14) -0.0064(14)
C10 0.0361(18) 0.0250(16) 0.0380(17) -0.0008(13) -0.0002(14) -0.0068(14)
C11 0.0232(15) 0.0281(16) 0.0322(15) 0.0005(13) 0.0016(12) 0.0021(13)
C12 0.0247(16) 0.0283(16) 0.0352(16) -0.0034(13) 0.0002(12) -0.0024(13)
C13 0.0320(17) 0.0288(17) 0.0335(16) 0.0008(14) 0.0022(13) -0.0034(13)
C14 0.0242(16) 0.0284(16) 0.0347(16) -0.0021(13) 0.0014(12) 0.0001(13)

loop_
_atom_type_symbol
_atom_type_description
_atom_type_scat_dispersion_real
_atom_type_scat_dispersion_imag
_atom_type_scat_source
C C 0.0181 0.0091 'International Tables Vol C Tables 4.2.6.8 and 6.1.1.4'
H H 0.0000 0.0000 'International Tables Vol C Tables 4.2.6.8 and 6.1.1.4'
S S 0.3331 0.5567 'International Tables Vol C Tables 4.2.6.8 and 6.1.1.4'
O O 0.0492 0.0322 'International Tables Vol C Tables 4.2.6.8 and 6.1.1.4'

loop_
_geom_angle_atom_site_label_1
_geom_angle_atom_site_label_2
_geom_angle_atom_site_label_3
_geom_angle
_geom_angle_site_symmetry_1
_geom_angle_site_symmetry_3
C14 S1 C12 90.64(15) . 5_666
O2 C1 H1A 109.5 . .
O2 C1 H1B 109.5 . .
H1A C1 H1B 109.5 . .
O2 C1 H1C 109.5 . .
H1A C1 H1C 109.5 . .
H1B C1 H1C 109.5 . .
C4 C3 C2 120.2(3) . .
C4 C3 H3 119.9 . .
C2 C3 H3 119.9 . .
O2 C2 C7 124.7(3) . .
O2 C2 C3 115.9(3) . .
C7 C2 C3 119.4(3) . .
C2 O2 C1 117.5(3) . .
C3 C4 C5 122.2(3) . .
C3 C4 H4 118.9 . .
C5 C4 H4 118.9 . .
C6 C5 C4 116.1(3) . .
C6 C5 C8 121.4(3) . .
C4 C5 C8 122.5(3) . .
C7 C6 C5 122.7(3) . .
C7 C6 H6 118.7 . .
C5 C6 H6 118.7 . .
C2 C7 C6 119.4(4) . .
C2 C7 H7 120.3 . .
C6 C7 H7 120.3 . .
C13 C8 C9 117.7(3) . .
C13 C8 C5 120.7(3) . .
C9 C8 C5 121.6(3) . .
C10 C9 C8 121.9(3) . .
C10 C9 H9 119.0 . .
C8 C9 H9 119.0 . .
C9 C10 C11 120.3(3) . .
C9 C10 H10 119.9 . .
C11 C10 H10 119.9 . .
C10 C11 C12 117.8(3) . .
C10 C11 C14 132.3(3) . .
C12 C11 C14 109.9(3) . .
C13 C12 C11 121.7(3) . .
C13 C12 S1 125.5(2) . 5_666
C11 C12 S1 112.8(2) . 5_666
C12 C13 C8 120.5(3) . .
C12 C13 H13 119.7 . .
C8 C13 H13 119.7 . .
C14 C14 C11 114.2(4) 5_666 .
C14 C14 S1 112.4(3) 5_666 .
C11 C14 S1 133.4(2) . .

loop_
_geom_bond_atom_site_label_1
_geom_bond_atom_site_label_2
_geom_bond_distance
_geom_bond_site_symmetry_2
S1 C14 1.735(3) .
S1 C12 1.742(3) 5_666
C1 O2 1.420(5) .
C1 H1A 0.9600 .
C1 H1B 0.9600 .
C1 H1C 0.9600 .
C3 C4 1.374(5) .
C3 C2 1.388(5) .
C3 H3 0.9300 .
C2 O2 1.370(4) .
C2 C7 1.376(5) .
C4 C5 1.394(5) .
C4 H4 0.9300 .
C5 C6 1.391(5) .
C5 C8 1.486(4) .
C6 C7 1.390(5) .
C6 H6 0.9300 .
C7 H7 0.9300 .
C8 C13 1.388(4) .
C8 C9 1.415(5) .
C9 C10 1.373(4) .
C9 H9 0.9300 .
C10 C11 1.404(4) .
C10 H10 0.9300 .
C11 C12 1.406(4) .
C11 C14 1.432(4) .
C12 C13 1.385(4) .
C12 S1 1.742(3) 5_666
C13 H13 0.9300 .
C14 C14 1.362(6) 5_666

loop_
_geom_hbond_atom_site_label_D
_geom_hbond_atom_site_label_H
_geom_hbond_atom_site_label_A
_geom_hbond_distance_DH
_geom_hbond_distance_HA
_geom_hbond_distance_DA
_geom_hbond_angle_DHA
_geom_hbond_site_symmetry_A
C1 H1A O2 0.96 2.58 3.400(5) 143.2 3_646

loop_
_geom_torsion_atom_site_label_1
_geom_torsion_atom_site_label_2
_geom_torsion_atom_site_label_3
_geom_torsion_atom_site_label_4
_geom_torsion
_geom_torsion_site_symmetry_1
_geom_torsion_site_symmetry_4
C4 C3 C2 O2 178.7(4) . .
C4 C3 C2 C7 -2.6(6) . .
C7 C2 O2 C1 2.3(6) . .
C3 C2 O2 C1 -179.1(4) . .
C2 C3 C4 C5 2.0(6) . .
C3 C4 C5 C6 -0.4(5) . .
C3 C4 C5 C8 -178.3(3) . .
C4 C5 C6 C7 -0.5(5) . .
C8 C5 C6 C7 177.4(3) . .
O2 C2 C7 C6 -179.7(4) . .
C3 C2 C7 C6 1.7(6) . .
C5 C6 C7 C2 -0.1(6) . .
C6 C5 C8 C13 -14.9(5) . .
C4 C5 C8 C13 162.9(3) . .
C6 C5 C8 C9 167.5(3) . .
C4 C5 C8 C9 -14.8(5) . .
C13 C8 C9 C10 -1.1(5) . .
C5 C8 C9 C10 176.6(3) . .
C8 C9 C10 C11 -0.4(5) . .
C9 C10 C11 C12 1.6(5) . .
C9 C10 C11 C14 -177.6(3) . .
C10 C11 C12 C13 -1.4(4) . .
C14 C11 C12 C13 178.0(3) . .
C10 C11 C12 S1 -179.3(2) . 5_666
C14 C11 C12 S1 0.0(3) . 5_666
C11 C12 C13 C8 -0.1(5) . .
S1 C12 C13 C8 177.6(2) 5_666 .
C9 C8 C13 C12 1.3(5) . .
C5 C8 C13 C12 -176.4(3) . .
C10 C11 C14 C14 178.9(4) . 5_666
C12 C11 C14 C14 -0.4(5) . 5_666
C10 C11 C14 S1 -0.4(6) . .
C12 C11 C14 S1 -179.7(3) . .
C12 S1 C14 C14 0.4(3) 5_666 5_666
C12 S1 C14 C11 179.8(3) 5_666 .
